data_1572984
loop_
_publ_author_name
'Zhang, Shiguo'
'Liu, Guanyu'
'Mao, Zhichao'
'Xue, Shanfeng'
'Sun, Qikun'
'Yang, Wenjun'

_publ_section_title
;
 Organic dopant cyclization and significantly improved RTP properties.
;
_journal_issue 47
_journal_name_full 'Chemical science'
_journal_page_first 19886
_journal_page_last 19892
_journal_paper_doi 10.1039/d4sc06213b
_journal_volume 15
_journal_year 2024
_chemical_formula_moiety C31H19N
_chemical_formula_sum 'C124 H76 N4'
_chemical_formula_weight 1621.88
_space_group_crystal_system triclinic
_space_group_IT_number 1
_space_group_name_Hall 'P 1'
_space_group_name_H-M_alt 'P 1'
_atom_sites_solution_hydrogens geom
_audit_creation_method SHELXL-2014/7
_audit_update_record
;
2024-04-23 deposited with the CCDC.	2024-10-29 downloaded from the CCDC.
;
_cell_angle_alpha 91.208(2)
_cell_angle_beta 113.8220(10)
_cell_angle_gamma 93.799(2)
_cell_formula_units_Z 1
_cell_length_a 11.5151(5)
_cell_length_b 13.9307(6)
_cell_length_c 14.1697(6)
_cell_measurement_reflns_used 9907
_cell_measurement_temperature 298(2)
_cell_measurement_theta_max 27.96
_cell_measurement_theta_min 2.33
_cell_volume 2071.94(16)
_computing_cell_refinement 'Bruker SMART'
_computing_data_collection 'Bruker SMART'
_computing_data_reduction 'Bruker SAINT'
_computing_molecular_graphics 'Bruker SHELXTL'
_computing_publication_material 'Bruker SHELXTL'
_computing_structure_refinement 'SHELXL-2014/7 (Sheldrick, 2014)'
_computing_structure_solution 'Bruker SHELXTL'
_diffrn_ambient_temperature 298(2)
_diffrn_measured_fraction_theta_full 0.998
_diffrn_measured_fraction_theta_max 0.998
_diffrn_measurement_device_type 'CCD area detector'
_diffrn_measurement_method 'phi and omega scans'
_diffrn_radiation_type MoK\a
_diffrn_radiation_wavelength 0.71073
_diffrn_reflns_av_R_equivalents 0.0388
_diffrn_reflns_av_unetI/netI 0.0418
_diffrn_reflns_Laue_measured_fraction_full 0.998
_diffrn_reflns_Laue_measured_fraction_max 0.998
_diffrn_reflns_limit_h_max 13
_diffrn_reflns_limit_h_min -13
_diffrn_reflns_limit_k_max 16
_diffrn_reflns_limit_k_min -16
_diffrn_reflns_limit_l_max 16
_diffrn_reflns_limit_l_min -16
_diffrn_reflns_number 42422
_diffrn_reflns_point_group_measured_fraction_full 0.916
_diffrn_reflns_point_group_measured_fraction_max 0.916
_diffrn_reflns_theta_full 24.998
_diffrn_reflns_theta_max 24.998
_diffrn_reflns_theta_min 1.940
_exptl_absorpt_coefficient_mu 0.075
_exptl_absorpt_correction_type none
_exptl_crystal_colour COLORLESS
_exptl_crystal_density_diffrn 1.300
_exptl_crystal_description BLOCK
_exptl_crystal_F_000 848
_exptl_crystal_recrystallization_method 'Re-crystallisation from solvent: dichloromethane/methanal'
_exptl_crystal_size_max 0.200
_exptl_crystal_size_mid 0.180
_exptl_crystal_size_min 0.170
_refine_diff_density_max 0.316
_refine_diff_density_min -0.250
_refine_diff_density_rms 0.048
_refine_ls_abs_structure_details
; 
 Flack x determined using 5004 quotients [(I+)-(I-)]/[(I+)+(I-)] 
 (Parsons, Flack and Wagner, Acta Cryst. B69 (2013) 249-259). 
;
_refine_ls_abs_structure_Flack 0.4(9)
_refine_ls_extinction_method none
_refine_ls_goodness_of_fit_ref 1.039
_refine_ls_hydrogen_treatment constr
_refine_ls_matrix_type full
_refine_ls_number_parameters 1153
_refine_ls_number_reflns 13376
_refine_ls_number_restraints 6
_refine_ls_restrained_S_all 1.101
_refine_ls_R_factor_all 0.0566
_refine_ls_R_factor_gt 0.0521
_refine_ls_shift/su_max 0.000
_refine_ls_shift/su_mean 0.000
_refine_ls_structure_factor_coef Fsqd
_refine_ls_weighting_details 'w=1/[\s^2^(Fo^2^)+(0.0795P)^2^+0.7422P] where P=(Fo^2^+2Fc^2^)/3'
_refine_ls_weighting_scheme calc
_refine_ls_wR_factor_gt 0.1432
_refine_ls_wR_factor_ref 0.1464
_reflns_Friedel_coverage 0.836
_reflns_Friedel_fraction_full 0.834
_reflns_Friedel_fraction_max 0.834
_reflns_number_gt 12272
_reflns_number_total 13376
_reflns_threshold_expression 'I > 2\s(I)'
_cod_data_source_file d4sc06213b2.cif
_cod_data_source_block 1
_cod_depositor_comments 'Adding full bibliography for 1572984--1572985.cif.'
_cod_original_cell_volume 2071.94(15)
_cod_database_code 1572984
_shelx_shelxl_version_number 2014/7
_shelx_space_group_comment
; 
The symmetry employed for this shelxl refinement is uniquely defined 
by the following loop, which should always be used as a source of 
symmetry information in preference to the above space-group names. 
They are only intended as comments. 
;
_shelx_estimated_absorpt_t_min 0.985
_shelx_estimated_absorpt_t_max 0.987

loop_
_space_group_symop_operation_xyz
'x, y, z'

loop_
_atom_site_label
_atom_site_type_symbol
_atom_site_fract_x
_atom_site_fract_y
_atom_site_fract_z
_atom_site_U_iso_or_equiv
_atom_site_adp_type
_atom_site_occupancy
_atom_site_site_symmetry_order
_atom_site_calc_flag
_atom_site_refinement_flags_posn
_atom_site_refinement_flags_adp
_atom_site_refinement_flags_occupancy
_atom_site_disorder_assembly
_atom_site_disorder_group
N2 N 0.7367(3) 0.6324(2) 0.6199(2) 0.0417(8) Uani 1 1 d . . . . .
N3 N 0.2816(3) 0.1308(2) 0.6231(2) 0.0408(8) Uani 1 1 d . . . . .
N4 N 0.8833(3) 0.3633(2) 0.3741(2) 0.0407(8) Uani 1 1 d . . . . .
C112 C 0.8008(4) 0.3700(3) 0.4253(3) 0.0394(9) Uani 1 1 d . . . . .
N1 N 0.3601(3) 0.8728(3) 0.3730(3) 0.0426(8) Uani 1 1 d . . . . .
C19 C 0.2769(4) 0.8733(3) 0.4235(3) 0.0391(9) Uani 1 1 d . . . . .
C124 C 0.8349(4) 0.3710(3) 0.2675(3) 0.0388(9) Uani 1 1 d . . . . .
C11 C 0.0865(5) 1.0492(3) 0.2151(3) 0.0478(10) Uani 1 1 d . . . . .
H11 H 0.1746 1.0594 0.2491 0.057 Uiso 1 1 calc R U . . .
C76 C 0.0759(4) 0.1215(3) 0.6330(3) 0.0374(8) Uani 1 1 d . . . . .
C68 C 0.0814(4) 0.2082(3) 0.7931(3) 0.0408(9) Uani 1 1 d . . . . .
C12 C 0.0272(4) 0.9573(3) 0.2041(3) 0.0402(9) Uani 1 1 d . . . . .
C45 C 0.5311(4) 0.6351(3) 0.6286(3) 0.0402(9) Uani 1 1 d . . . . .
C38 C 0.4573(4) 0.6195(3) 0.8423(3) 0.0474(10) Uani 1 1 d . . . . .
C36 C 0.4806(4) 0.7229(3) 0.8380(3) 0.0455(10) Uani 1 1 d . . . . .
C25 C 0.3109(4) 0.8483(3) 0.2678(3) 0.0394(9) Uani 1 1 d . . . . .
C13 C 0.0851(4) 0.8629(3) 0.2441(3) 0.0383(9) Uani 1 1 d . . . . .
C106 C 0.6088(4) 0.3534(3) 0.2466(3) 0.0370(8) Uani 1 1 d . . . . .
C67 C 0.0072(4) 0.1713(4) 0.8441(3) 0.0520(11) Uani 1 1 d . . . . .
C37 C 0.5610(4) 0.7372(3) 0.7858(3) 0.0414(9) Uani 1 1 d . . . . .
C51 C 0.7305(4) 0.6299(3) 0.7917(3) 0.0388(9) Uani 1 1 d . . . . .
C122 C 0.6797(4) 0.3788(3) 0.0978(3) 0.0462(10) Uani 1 1 d . . . . .
H122 H 0.5954 0.3782 0.0506 0.055 Uiso 1 1 calc R U . . .
C55 C 0.9236(4) 0.6188(3) 0.7612(3) 0.0427(9) Uani 1 1 d . . . . .
C99 C 0.3818(4) 0.3504(4) 0.1523(3) 0.0517(12) Uani 1 1 d . . . . .
C82 C 0.2775(4) 0.1380(3) 0.7957(3) 0.0406(9) Uani 1 1 d . . . . .
C5 C -0.1424(4) 0.8389(3) 0.1479(3) 0.0435(9) Uani 1 1 d . . . . .
C98 C 0.4941(4) 0.4112(3) 0.1967(3) 0.0462(10) Uani 1 1 d . . . . .
C43 C 0.5170(4) 0.5702(3) 0.7903(3) 0.0442(9) Uani 1 1 d . . . . .
C113 C 1.0175(4) 0.3675(3) 0.4108(3) 0.0434(9) Uani 1 1 d . . . . .
C23 C 0.3774(5) 0.8111(4) 0.1324(4) 0.0576(12) Uani 1 1 d . . . . .
H23 H 0.4401 0.8014 0.1085 0.069 Uiso 1 1 calc R U . . .
C86 C 0.4728(4) 0.1520(3) 0.7640(3) 0.0446(9) Uani 1 1 d . . . . .
C7 C -0.1062(4) 0.9422(3) 0.1501(3) 0.0459(10) Uani 1 1 d . . . . .
C57 C 0.9494(4) 0.6183(3) 0.6700(4) 0.0476(10) Uani 1 1 d . . . . .
C80 C 0.0830(4) 0.1144(4) 0.4661(3) 0.0536(12) Uani 1 1 d . . . . .
H80 H 0.1302 0.1141 0.4261 0.064 Uiso 1 1 calc DR U . . .
C105 C 0.5445(4) 0.2505(3) 0.2187(3) 0.0412(9) Uani 1 1 d . . . . .
C118 C 1.0510(4) 0.3772(3) 0.3261(3) 0.0465(10) Uani 1 1 d . . . . .
C120 C 0.9035(5) 0.3881(4) 0.1292(4) 0.0564(11) Uani 1 1 d . . . . .
H120 H 0.9674 0.3935 0.1048 0.068 Uiso 1 1 calc R U . . .
C32 C 0.6032(4) 0.8294(3) 0.7746(3) 0.0512(11) Uani 1 1 d . . . . .
H32 H 0.6577 0.8385 0.7412 0.061 Uiso 1 1 calc R U . . .
C119 C 0.9334(4) 0.3795(3) 0.2343(3) 0.0453(9) Uani 1 1 d . . . . .
C88 C 0.4975(4) 0.1494(3) 0.6722(3) 0.0460(10) Uani 1 1 d . . . . .
C6 C -0.0328(4) 0.7921(3) 0.2011(3) 0.0413(9) Uani 1 1 d . . . . .
C74 C 0.0819(4) 0.0389(3) 0.7897(3) 0.0457(10) Uani 1 1 d . . . . .
C87 C 0.3396(4) 0.1398(3) 0.7301(3) 0.0381(8) Uani 1 1 d . . . . .
C75 C 0.1332(4) 0.1271(3) 0.7523(3) 0.0373(8) Uani 1 1 d . . . . .
C108 C 0.5903(4) 0.3801(4) 0.4164(3) 0.0504(11) Uani 1 1 d . . . . .
H108 H 0.5032 0.3808 0.3775 0.061 Uiso 1 1 calc R U . . .
C49 C 0.5395(4) 0.6276(3) 0.4619(3) 0.0510(11) Uani 1 1 d . . . . .
H49 H 0.5864 0.6243 0.4219 0.061 Uiso 1 1 calc DR U . . .
C53 C 0.9359(5) 0.6161(3) 0.9326(3) 0.0528(11) Uani 1 1 d . . . . .
H53 H 0.9836 0.6126 1.0031 0.063 Uiso 1 1 calc R U . . .
C69 C 0.0063(5) 0.0662(4) 0.8410(3) 0.0551(11) Uani 1 1 d . . . . .
C50 C 0.6035(4) 0.6323(3) 0.5685(3) 0.0378(8) Uani 1 1 d . . . . .
C8 C -0.1774(5) 1.0195(4) 0.1106(4) 0.0587(12) Uani 1 1 d . . . . .
H8 H -0.2653 1.0096 0.0752 0.070 Uiso 1 1 calc R U . . .
C31 C 0.5261(4) 0.8484(3) 0.3286(4) 0.0490(10) Uani 1 1 d . . . . .
C47 C 0.3388(5) 0.6312(4) 0.4708(3) 0.0574(12) Uani 1 1 d . . . . .
H47 H 0.2506 0.6311 0.4384 0.069 Uiso 1 1 calc R U . . .
C15 C 0.0650(4) 0.8648(4) 0.4140(3) 0.0540(11) Uani 1 1 d . . . . .
H15 H -0.0225 0.8619 0.3751 0.065 Uiso 1 1 calc R U . . .
C10 C 0.0140(6) 1.1256(4) 0.1753(4) 0.0638(14) Uani 1 1 d . . . . .
H10 H 0.0536 1.1874 0.1831 0.077 Uiso 1 1 calc R U . . .
C44 C 0.5878(4) 0.6413(3) 0.7472(3) 0.0378(8) Uani 1 1 d . . . . .
C63 C 0.0986(5) 0.3055(3) 0.7844(3) 0.0521(11) Uani 1 1 d . . . . .
H63 H 0.1495 0.3291 0.7518 0.062 Uiso 1 1 calc R U . . .
C107 C 0.6698(4) 0.3699(3) 0.3653(3) 0.0388(9) Uani 1 1 d . . . . .
C81 C 0.1473(4) 0.1222(3) 0.5731(3) 0.0378(8) Uani 1 1 d . . . . .
C21 C 0.1556(5) 0.8174(4) 0.0998(3) 0.0565(12) Uani 1 1 d . . . . .
H21 H 0.0710 0.8104 0.0526 0.068 Uiso 1 1 calc R U . . .
C77 C -0.0555(4) 0.1130(4) 0.5820(3) 0.0512(11) Uani 1 1 d . . . . .
H77 H -0.1039 0.1122 0.6211 0.061 Uiso 1 1 calc R U . . .
C100 C 0.4122(4) 0.2507(4) 0.1676(3) 0.0507(11) Uani 1 1 d . . . . .
C78 C -0.1175(5) 0.1056(4) 0.4759(4) 0.0583(12) Uani 1 1 d . . . . .
H78 H -0.2060 0.0996 0.4438 0.070 Uiso 1 1 calc R U . . .
C1 C -0.0417(5) 0.6940(3) 0.2123(3) 0.0512(11) Uani 1 1 d . . . . .
H1 H 0.0311 0.6622 0.2469 0.061 Uiso 1 1 calc R U . . .
C24 C 0.4096(4) 0.8329(3) 0.2361(3) 0.0446(9) Uani 1 1 d . . . . .
C14 C 0.1451(4) 0.8669(3) 0.3628(3) 0.0379(8) Uani 1 1 d . . . . .
C110 C 0.7641(5) 0.3884(4) 0.5801(3) 0.0528(11) Uani 1 1 d . . . . .
H110 H 0.7962 0.3942 0.6518 0.063 Uiso 1 1 calc R U . . .
C123 C 0.7074(4) 0.3704(3) 0.2023(3) 0.0389(9) Uani 1 1 d . . . . .
C54 C 0.9961(4) 0.6140(3) 0.8667(4) 0.0518(11) Uani 1 1 d . . . . .
H54 H 1.0836 0.6094 0.8920 0.062 Uiso 1 1 calc R U . . .
C26 C 0.4945(4) 0.8735(3) 0.4110(3) 0.0461(10) Uani 1 1 d . . . . .
C52 C 0.8038(5) 0.6234(3) 0.8961(3) 0.0517(11) Uani 1 1 d . . . . .
H52 H 0.7654 0.6238 0.9426 0.062 Uiso 1 1 calc R U . . .
C20 C 0.1834(4) 0.8407(3) 0.2021(3) 0.0398(9) Uani 1 1 d . . . . .
C48 C 0.4106(5) 0.6276(4) 0.4135(3) 0.0548(11) Uani 1 1 d . . . . .
H48 H 0.3712 0.6253 0.3417 0.066 Uiso 1 1 calc R U . . .
C85 C 0.5471(5) 0.1622(4) 0.8703(4) 0.0555(11) Uani 1 1 d . . . . .
H85 H 0.6354 0.1703 0.8956 0.067 Uiso 1 1 calc R U . . .
C83 C 0.3550(5) 0.1489(4) 0.9007(3) 0.0536(11) Uani 1 1 d . . . . .
H83 H 0.3179 0.1487 0.9480 0.064 Uiso 1 1 calc R U . . .
C121 C 0.7779(5) 0.3882(4) 0.0628(3) 0.0581(12) Uani 1 1 d . . . . .
H121 H 0.7571 0.3947 -0.0072 0.070 Uiso 1 1 calc R U . . .
C42 C 0.5105(5) 0.4709(3) 0.7843(4) 0.0585(12) Uani 1 1 d . . . . .
H42 H 0.5506 0.4382 0.7496 0.070 Uiso 1 1 calc R U . . .
C93 C 0.3797(4) 0.1359(3) 0.5865(3) 0.0443(9) Uani 1 1 d . . . . .
C84 C 0.4875(5) 0.1602(4) 0.9364(3) 0.0588(12) Uani 1 1 d . . . . .
H84 H 0.5365 0.1665 1.0072 0.071 Uiso 1 1 calc R U . . .
C17 C 0.2386(5) 0.8712(4) 0.5776(3) 0.0586(12) Uani 1 1 d . . . . .
H17 H 0.2701 0.8723 0.6493 0.070 Uiso 1 1 calc R U . . .
C104 C 0.6001(6) 0.1644(3) 0.2391(4) 0.0575(12) Uani 1 1 d . . . . .
H104 H 0.6882 0.1644 0.2720 0.069 Uiso 1 1 calc R U . . .
C27 C 0.5886(4) 0.8977(4) 0.5090(4) 0.0568(12) Uani 1 1 d . . . . .
H27 H 0.5682 0.9178 0.5631 0.068 Uiso 1 1 calc R U . . .
C97 C 0.4916(6) 0.5093(4) 0.1935(4) 0.0674(15) Uani 1 1 d . . . . .
H97 H 0.5660 0.5500 0.2225 0.081 Uiso 1 1 calc R U . . .
C9 C -0.1184(6) 1.1107(4) 0.1236(4) 0.0662(14) Uani 1 1 d . . . . .
H9 H -0.1666 1.1626 0.0979 0.079 Uiso 1 1 calc R U . . .
C111 C 0.8456(4) 0.3789(3) 0.5322(3) 0.0493(10) Uani 1 1 d . . . . .
H111 H 0.9325 0.3783 0.5722 0.059 Uiso 1 1 calc R U . . .
C18 C 0.3210(4) 0.8740(4) 0.5301(3) 0.0519(11) Uani 1 1 d . . . . .
H18 H 0.4081 0.8764 0.5701 0.062 Uiso 1 1 calc R U . . .
C62 C 0.8351(4) 0.6263(3) 0.5841(3) 0.0453(10) Uani 1 1 d . . . . .
C79 C -0.0453(5) 0.1073(4) 0.4182(3) 0.0565(12) Uani 1 1 d . . . . .
H79 H -0.0851 0.1036 0.3465 0.068 Uiso 1 1 calc R U . . .
C114 C 1.1114(5) 0.3599(4) 0.5090(4) 0.0589(12) Uani 1 1 d . . . . .
H114 H 1.0904 0.3519 0.5654 0.071 Uiso 1 1 calc R U . . .
C56 C 0.7931(4) 0.6275(3) 0.7267(3) 0.0378(9) Uani 1 1 d . . . . .
C2 C -0.1605(6) 0.6436(4) 0.1713(4) 0.0633(14) Uani 1 1 d . . . . .
H2 H -0.1678 0.5778 0.1800 0.076 Uiso 1 1 calc R U . . .
C41 C 0.4419(6) 0.4214(4) 0.8317(4) 0.0697(15) Uani 1 1 d . . . . .
H41 H 0.4350 0.3544 0.8277 0.084 Uiso 1 1 calc R U . . .
C109 C 0.6355(5) 0.3894(4) 0.5226(3) 0.0557(12) Uani 1 1 d . . . . .
H109 H 0.5800 0.3962 0.5547 0.067 Uiso 1 1 calc R U . . .
C73 C 0.0949(6) -0.0567(3) 0.7743(4) 0.0640(14) Uani 1 1 d . . . . .
H73 H 0.1472 -0.0744 0.7423 0.077 Uiso 1 1 calc R U . . .
C22 C 0.2509(5) 0.8040(4) 0.0652(4) 0.0619(13) Uani 1 1 d . . . . .
H22 H 0.2287 0.7900 -0.0047 0.074 Uiso 1 1 calc R U . . .
C115 C 1.2355(5) 0.3646(4) 0.5209(4) 0.0661(14) Uani 1 1 d . . . . .
H115 H 1.2992 0.3609 0.5867 0.079 Uiso 1 1 calc R U . . .
C90 C 0.6048(5) 0.1523(4) 0.5591(5) 0.0702(15) Uani 1 1 d . . . . .
H90 H 0.6795 0.1583 0.5485 0.084 Uiso 1 1 calc R U . . .
C4 C -0.2619(4) 0.7884(4) 0.1054(3) 0.0573(12) Uani 1 1 d . . . . .
H4 H -0.3347 0.8199 0.0701 0.069 Uiso 1 1 calc R U . . .
C3 C -0.2695(5) 0.6907(4) 0.1171(4) 0.0665(14) Uani 1 1 d . . . . .
H3 H -0.3484 0.6555 0.0885 0.080 Uiso 1 1 calc R U . . .
C35 C 0.4417(5) 0.8031(5) 0.8736(4) 0.0675(16) Uani 1 1 d . . . . .
H35 H 0.3869 0.7949 0.9067 0.081 Uiso 1 1 calc R U . . .
C61 C 0.8335(5) 0.6264(4) 0.4852(4) 0.0618(13) Uani 1 1 d . . . . .
H61 H 0.7583 0.6337 0.4279 0.074 Uiso 1 1 calc DR U . . .
C101 C 0.3386(6) 0.1623(5) 0.1411(4) 0.0694(13) Uani 1 1 d . U . . .
H101 H 0.2504 0.1610 0.1082 0.083 Uiso 1 1 calc R U . . .
C46 C 0.3998(4) 0.6349(4) 0.5772(3) 0.0535(11) Uani 1 1 d . . . . .
H46 H 0.3512 0.6372 0.6159 0.064 Uiso 1 1 calc R U . . .
C92 C 0.3764(5) 0.1297(4) 0.4873(4) 0.0599(12) Uani 1 1 d . . . . .
H92 H 0.2989 0.1198 0.4302 0.072 Uiso 1 1 calc DR U . . .
C33 C 0.5658(6) 0.9081(4) 0.8119(4) 0.0704(16) Uani 1 1 d . . . . .
H33 H 0.5957 0.9699 0.8045 0.084 Uiso 1 1 calc R U . . .
C39 C 0.3892(5) 0.5680(4) 0.8899(4) 0.0614(13) Uani 1 1 d . . . . .
H39 H 0.3484 0.6002 0.9244 0.074 Uiso 1 1 calc R U . . .
C91 C 0.4874(6) 0.1381(5) 0.4745(4) 0.0699(15) Uani 1 1 d . . . . .
H91 H 0.4851 0.1343 0.4081 0.084 Uiso 1 1 calc R U . . .
C34 C 0.4840(6) 0.8951(4) 0.8601(4) 0.0692(15) Uani 1 1 d . . . . .
H34 H 0.4569 0.9483 0.8838 0.083 Uiso 1 1 calc R U . . .
C89 C 0.6107(5) 0.1575(4) 0.6571(4) 0.0584(12) Uani 1 1 d . . . . .
H89 H 0.6890 0.1662 0.7133 0.070 Uiso 1 1 calc R U . . .
C58 C 1.0628(5) 0.6076(4) 0.6563(4) 0.0630(13) Uani 1 1 d . . . . .
H58 H 1.1396 0.6023 0.7125 0.076 Uiso 1 1 calc R U . . .
C16 C 0.1092(5) 0.8669(4) 0.5196(4) 0.0628(13) Uani 1 1 d . . . . .
H16 H 0.0527 0.8655 0.5516 0.075 Uiso 1 1 calc R U . . .
C65 C -0.0350(6) 0.3329(5) 0.8740(4) 0.082(2) Uani 1 1 d . . . . .
H65 H -0.0751 0.3754 0.9000 0.098 Uiso 1 1 calc R U . . .
C64 C 0.0398(6) 0.3682(4) 0.8245(4) 0.0739(18) Uani 1 1 d . . . . .
H64 H 0.0504 0.4341 0.8182 0.089 Uiso 1 1 calc R U . . .
C103 C 0.5253(7) 0.0780(4) 0.2110(4) 0.0744(17) Uani 1 1 d . . . . .
H103 H 0.5629 0.0199 0.2245 0.089 Uiso 1 1 calc R U . . .
C66 C -0.0506(5) 0.2347(5) 0.8850(4) 0.0734(17) Uani 1 1 d . . . . .
H66 H -0.0995 0.2116 0.9196 0.088 Uiso 1 1 calc R U . . .
C117 C 1.1788(5) 0.3804(4) 0.3415(4) 0.0655(14) Uani 1 1 d . . . . .
H117 H 1.2022 0.3864 0.2861 0.079 Uiso 1 1 calc R U . . .
C116 C 1.2689(5) 0.3746(5) 0.4395(5) 0.0787(17) Uani 1 1 d . . . . .
H116 H 1.3545 0.3776 0.4509 0.094 Uiso 1 1 calc R U . . .
C30 C 0.6541(5) 0.8433(4) 0.3462(5) 0.0665(14) Uani 1 1 d . . . . .
H30 H 0.6764 0.8262 0.2923 0.080 Uiso 1 1 calc R U . . .
C28 C 0.7133(5) 0.8905(5) 0.5231(5) 0.0755(16) Uani 1 1 d . . . . .
H28 H 0.7776 0.9043 0.5886 0.091 Uiso 1 1 calc R U . . .
C94 C 0.2652(5) 0.3879(6) 0.1035(4) 0.080(2) Uani 1 1 d . . . . .
H94 H 0.1907 0.3475 0.0735 0.096 Uiso 1 1 calc R U . . .
C70 C -0.0578(6) -0.0033(6) 0.8752(4) 0.086(2) Uani 1 1 d . . . . .
H70 H -0.1076 0.0143 0.9096 0.103 Uiso 1 1 calc R U . . .
C102 C 0.3957(8) 0.0788(4) 0.1631(5) 0.0811(17) Uani 1 1 d . U . . .
H102 H 0.3456 0.0206 0.1454 0.097 Uiso 1 1 calc R U . . .
C40 C 0.3835(5) 0.4699(5) 0.8849(4) 0.0722(16) Uani 1 1 d . . . . .
H40 H 0.3400 0.4350 0.9176 0.087 Uiso 1 1 calc R U . . .
C60 C 0.9440(6) 0.6157(5) 0.4738(5) 0.0721(15) Uani 1 1 d . . . . .
H60 H 0.9433 0.6154 0.4080 0.087 Uiso 1 1 calc R U . . .
C96 C 0.3696(9) 0.5464(5) 0.1434(5) 0.092(2) Uani 1 1 d . . . . .
H96 H 0.3635 0.6125 0.1401 0.110 Uiso 1 1 calc R U . . .
C59 C 1.0563(6) 0.6053(5) 0.5573(5) 0.0769(17) Uani 1 1 d . . . . .
H59 H 1.1295 0.5966 0.5465 0.092 Uiso 1 1 calc R U . . .
C29 C 0.7460(5) 0.8636(5) 0.4434(5) 0.0794(17) Uani 1 1 d . . . . .
H29 H 0.8312 0.8593 0.4560 0.095 Uiso 1 1 calc R U . . .
C71 C -0.0459(8) -0.0988(6) 0.8570(6) 0.103(3) Uani 1 1 d . . . . .
H71 H -0.0892 -0.1460 0.8789 0.123 Uiso 1 1 calc R U . . .
C95 C 0.2624(7) 0.4850(7) 0.1006(5) 0.091(2) Uani 1 1 d . . . . .
H95 H 0.1842 0.5106 0.0682 0.109 Uiso 1 1 calc R U . . .
C72 C 0.0299(8) -0.1267(5) 0.8064(5) 0.098(3) Uani 1 1 d . . . . .
H72 H 0.0364 -0.1916 0.7944 0.118 Uiso 1 1 calc R U . . .

loop_
_atom_site_aniso_label
_atom_site_aniso_U_11
_atom_site_aniso_U_22
_atom_site_aniso_U_33
_atom_site_aniso_U_23
_atom_site_aniso_U_13
_atom_site_aniso_U_12
N2 0.0400(19) 0.0495(19) 0.0391(18) 0.0049(14) 0.0190(15) 0.0078(15)
N3 0.0350(18) 0.053(2) 0.0347(17) -0.0012(14) 0.0150(14) 0.0018(15)
N4 0.0298(18) 0.055(2) 0.0370(17) 0.0058(14) 0.0127(14) 0.0033(15)
C112 0.037(2) 0.044(2) 0.039(2) 0.0041(16) 0.0172(17) 0.0035(17)
N1 0.0313(17) 0.054(2) 0.0392(18) 0.0032(15) 0.0103(14) 0.0036(15)
C19 0.037(2) 0.041(2) 0.038(2) 0.0033(16) 0.0132(17) 0.0052(17)
C124 0.040(2) 0.040(2) 0.0362(19) 0.0010(16) 0.0163(17) 0.0017(17)
C11 0.050(3) 0.049(2) 0.044(2) 0.0012(18) 0.019(2) 0.001(2)
C76 0.038(2) 0.042(2) 0.0340(19) 0.0015(15) 0.0153(17) 0.0031(16)
C68 0.040(2) 0.051(2) 0.0302(18) -0.0045(16) 0.0124(16) 0.0045(18)
C12 0.043(2) 0.042(2) 0.0345(19) 0.0031(15) 0.0147(17) 0.0016(17)
C45 0.041(2) 0.039(2) 0.043(2) 0.0030(16) 0.0173(18) 0.0073(17)
C38 0.035(2) 0.071(3) 0.033(2) 0.0068(18) 0.0110(17) 0.003(2)
C36 0.036(2) 0.060(2) 0.037(2) -0.0001(17) 0.0100(17) 0.0119(19)
C25 0.042(2) 0.040(2) 0.038(2) 0.0051(15) 0.0164(17) 0.0045(17)
C13 0.035(2) 0.041(2) 0.037(2) 0.0025(16) 0.0128(17) 0.0034(17)
C106 0.037(2) 0.041(2) 0.0325(19) 0.0048(15) 0.0132(17) 0.0044(17)
C67 0.039(2) 0.078(3) 0.036(2) -0.002(2) 0.0129(18) 0.001(2)
C37 0.038(2) 0.047(2) 0.0330(18) -0.0001(16) 0.0069(16) 0.0086(17)
C51 0.044(2) 0.0327(19) 0.039(2) 0.0007(15) 0.0168(18) 0.0066(17)
C122 0.045(2) 0.058(3) 0.036(2) 0.0038(17) 0.0173(18) 0.001(2)
C55 0.040(2) 0.0355(19) 0.049(2) -0.0014(16) 0.0148(19) 0.0042(17)
C99 0.034(2) 0.093(4) 0.0277(19) 0.009(2) 0.0112(17) 0.013(2)
C82 0.046(2) 0.041(2) 0.0354(19) -0.0001(16) 0.0163(18) 0.0089(17)
C5 0.038(2) 0.056(2) 0.034(2) 0.0012(17) 0.0119(17) 0.0014(18)
C98 0.050(3) 0.057(3) 0.035(2) 0.0105(18) 0.0186(19) 0.020(2)
C43 0.047(2) 0.047(2) 0.0327(19) 0.0052(16) 0.0108(18) -0.0015(18)
C113 0.033(2) 0.050(2) 0.048(2) 0.0017(18) 0.0168(18) 0.0048(18)
C23 0.059(3) 0.067(3) 0.058(3) -0.002(2) 0.036(2) 0.006(2)
C86 0.040(2) 0.042(2) 0.048(2) -0.0018(17) 0.0139(19) 0.0061(18)
C7 0.046(2) 0.053(2) 0.037(2) 0.0060(17) 0.0145(18) 0.0108(19)
C57 0.043(2) 0.044(2) 0.058(3) 0.0016(19) 0.023(2) 0.0039(19)
C80 0.045(3) 0.084(3) 0.033(2) -0.005(2) 0.0188(19) 0.000(2)
C105 0.045(2) 0.050(2) 0.0308(18) 0.0053(16) 0.0184(17) -0.0001(18)
C118 0.040(2) 0.051(2) 0.049(2) 0.0004(18) 0.0195(19) 0.0025(19)
C120 0.058(3) 0.069(3) 0.053(3) 0.004(2) 0.033(2) 0.002(2)
C32 0.049(3) 0.044(2) 0.051(2) 0.0024(18) 0.010(2) 0.008(2)
C119 0.044(2) 0.051(2) 0.043(2) 0.0005(17) 0.0201(19) -0.0002(19)
C88 0.038(2) 0.046(2) 0.055(2) 0.0003(18) 0.020(2) 0.0045(18)
C6 0.041(2) 0.047(2) 0.0343(19) -0.0005(16) 0.0140(17) -0.0029(18)
C74 0.046(2) 0.050(2) 0.035(2) 0.0077(17) 0.0103(18) -0.0027(19)
C87 0.036(2) 0.037(2) 0.0368(19) -0.0027(15) 0.0106(17) 0.0015(16)
C75 0.041(2) 0.038(2) 0.0334(19) 0.0023(15) 0.0157(17) 0.0027(17)
C108 0.035(2) 0.077(3) 0.039(2) 0.003(2) 0.0155(18) 0.004(2)
C49 0.050(3) 0.065(3) 0.042(2) 0.003(2) 0.022(2) 0.007(2)
C53 0.051(3) 0.060(3) 0.041(2) 0.0020(19) 0.012(2) 0.012(2)
C69 0.046(3) 0.077(3) 0.037(2) 0.010(2) 0.0132(19) -0.009(2)
C50 0.040(2) 0.038(2) 0.039(2) 0.0057(15) 0.0193(18) 0.0048(17)
C8 0.051(3) 0.075(3) 0.047(3) 0.012(2) 0.014(2) 0.019(2)
C31 0.040(2) 0.052(2) 0.060(3) 0.008(2) 0.024(2) 0.0074(19)
C47 0.044(3) 0.078(3) 0.044(2) 0.002(2) 0.011(2) 0.006(2)
C15 0.034(2) 0.083(3) 0.042(2) 0.000(2) 0.0118(19) 0.006(2)
C10 0.093(4) 0.046(3) 0.062(3) 0.011(2) 0.041(3) 0.011(3)
C44 0.041(2) 0.0371(19) 0.0366(19) 0.0002(15) 0.0168(17) 0.0045(17)
C63 0.054(3) 0.050(2) 0.042(2) -0.0062(18) 0.008(2) 0.009(2)
C107 0.037(2) 0.042(2) 0.035(2) 0.0026(16) 0.0119(17) 0.0040(17)
C81 0.037(2) 0.041(2) 0.0349(19) -0.0003(15) 0.0135(17) 0.0015(17)
C21 0.059(3) 0.066(3) 0.039(2) -0.005(2) 0.016(2) 0.003(2)
C77 0.039(2) 0.075(3) 0.042(2) 0.002(2) 0.0193(19) 0.005(2)
C100 0.049(3) 0.072(3) 0.0312(19) -0.0020(18) 0.0191(19) -0.009(2)
C78 0.037(2) 0.089(4) 0.044(2) 0.004(2) 0.012(2) 0.003(2)
C1 0.061(3) 0.044(2) 0.045(2) 0.0008(18) 0.020(2) -0.002(2)
C24 0.045(2) 0.043(2) 0.052(2) 0.0059(18) 0.026(2) 0.0054(18)
C14 0.034(2) 0.041(2) 0.036(2) 0.0021(16) 0.0118(17) 0.0047(17)
C110 0.053(3) 0.070(3) 0.033(2) -0.0009(19) 0.017(2) -0.002(2)
C123 0.040(2) 0.038(2) 0.037(2) 0.0007(16) 0.0141(17) 0.0004(17)
C54 0.041(2) 0.048(2) 0.056(3) -0.0002(19) 0.008(2) 0.0083(19)
C26 0.037(2) 0.051(2) 0.049(2) 0.0128(18) 0.0151(19) 0.0048(19)
C52 0.056(3) 0.058(3) 0.040(2) 0.0022(19) 0.017(2) 0.015(2)
C20 0.042(2) 0.039(2) 0.039(2) 0.0032(16) 0.0165(18) 0.0068(17)
C48 0.056(3) 0.066(3) 0.036(2) 0.0031(19) 0.012(2) 0.008(2)
C85 0.040(2) 0.065(3) 0.050(2) -0.005(2) 0.006(2) 0.007(2)
C83 0.055(3) 0.067(3) 0.036(2) 0.0008(19) 0.014(2) 0.010(2)
C121 0.059(3) 0.080(3) 0.038(2) 0.004(2) 0.024(2) 0.001(3)
C42 0.068(3) 0.048(3) 0.048(2) 0.0052(19) 0.013(2) -0.001(2)
C93 0.044(2) 0.045(2) 0.048(2) -0.0004(17) 0.0234(19) 0.0025(18)
C84 0.052(3) 0.075(3) 0.035(2) -0.004(2) 0.002(2) 0.010(2)
C17 0.055(3) 0.087(3) 0.032(2) 0.006(2) 0.015(2) 0.010(3)
C104 0.079(4) 0.049(3) 0.050(2) 0.0122(19) 0.031(2) 0.007(2)
C27 0.036(2) 0.074(3) 0.051(3) 0.007(2) 0.009(2) -0.004(2)
C97 0.100(4) 0.060(3) 0.055(3) 0.015(2) 0.040(3) 0.028(3)
C9 0.084(4) 0.059(3) 0.061(3) 0.020(2) 0.030(3) 0.029(3)
C111 0.036(2) 0.071(3) 0.035(2) 0.0027(19) 0.0098(18) -0.002(2)
C18 0.038(2) 0.071(3) 0.039(2) 0.006(2) 0.0067(18) 0.008(2)
C62 0.043(2) 0.047(2) 0.054(2) 0.0052(18) 0.028(2) 0.0031(19)
C79 0.047(3) 0.083(3) 0.033(2) -0.003(2) 0.0097(19) 0.004(2)
C114 0.046(3) 0.078(3) 0.049(3) 0.007(2) 0.015(2) 0.014(2)
C56 0.043(2) 0.0317(18) 0.038(2) 0.0022(15) 0.0158(18) 0.0055(16)
C2 0.081(4) 0.053(3) 0.054(3) -0.005(2) 0.029(3) -0.020(3)
C41 0.070(4) 0.060(3) 0.060(3) 0.017(2) 0.009(3) -0.016(3)
C109 0.048(3) 0.081(3) 0.043(2) 0.000(2) 0.025(2) 0.002(2)
C73 0.076(4) 0.045(3) 0.050(3) 0.008(2) 0.006(2) -0.002(2)
C22 0.069(3) 0.076(3) 0.048(3) -0.010(2) 0.033(2) 0.001(3)
C115 0.038(3) 0.085(4) 0.064(3) -0.003(3) 0.009(2) 0.006(2)
C90 0.056(3) 0.080(4) 0.092(4) 0.007(3) 0.047(3) 0.011(3)
C4 0.036(2) 0.083(4) 0.044(2) -0.002(2) 0.0095(19) -0.005(2)
C3 0.056(3) 0.088(4) 0.051(3) -0.015(2) 0.023(2) -0.026(3)
C35 0.052(3) 0.107(5) 0.038(2) -0.009(2) 0.010(2) 0.031(3)
C61 0.062(3) 0.075(3) 0.058(3) 0.013(2) 0.033(3) 0.009(3)
C101 0.061(3) 0.102(3) 0.043(2) -0.003(2) 0.024(2) -0.023(3)
C46 0.041(2) 0.077(3) 0.042(2) 0.004(2) 0.015(2) 0.009(2)
C92 0.053(3) 0.086(4) 0.047(2) 0.001(2) 0.027(2) 0.003(3)
C33 0.078(4) 0.049(3) 0.068(3) -0.001(2) 0.011(3) 0.020(3)
C39 0.048(3) 0.092(4) 0.045(2) 0.010(2) 0.021(2) -0.007(3)
C91 0.069(4) 0.095(4) 0.065(3) 0.003(3) 0.046(3) 0.007(3)
C34 0.070(4) 0.066(3) 0.061(3) -0.008(2) 0.012(3) 0.030(3)
C89 0.043(3) 0.062(3) 0.073(3) 0.003(2) 0.027(2) 0.008(2)
C58 0.040(3) 0.077(3) 0.077(3) 0.006(3) 0.028(2) 0.005(2)
C16 0.050(3) 0.099(4) 0.043(2) 0.001(2) 0.023(2) 0.006(3)
C65 0.065(4) 0.115(5) 0.056(3) -0.026(3) 0.011(3) 0.043(4)
C64 0.073(4) 0.067(3) 0.057(3) -0.018(2) -0.002(3) 0.029(3)
C103 0.114(6) 0.050(3) 0.070(3) 0.006(2) 0.049(4) -0.006(3)
C66 0.041(3) 0.134(6) 0.048(3) -0.012(3) 0.020(2) 0.018(3)
C117 0.043(3) 0.089(4) 0.071(3) -0.003(3) 0.032(3) -0.002(3)
C116 0.037(3) 0.117(5) 0.079(4) 0.001(3) 0.020(3) 0.006(3)
C30 0.044(3) 0.078(3) 0.084(4) 0.010(3) 0.031(3) 0.008(2)
C28 0.042(3) 0.100(4) 0.070(3) 0.013(3) 0.008(3) -0.001(3)
C94 0.045(3) 0.150(6) 0.045(3) 0.026(3) 0.014(2) 0.033(4)
C70 0.058(4) 0.134(6) 0.059(3) 0.032(3) 0.019(3) -0.016(4)
C102 0.110(5) 0.073(3) 0.065(3) 0.001(3) 0.046(4) -0.033(3)
C40 0.058(3) 0.101(4) 0.050(3) 0.022(3) 0.017(2) -0.016(3)
C60 0.067(4) 0.095(4) 0.072(3) 0.013(3) 0.045(3) 0.006(3)
C96 0.148(7) 0.089(4) 0.069(4) 0.034(3) 0.065(5) 0.073(5)
C59 0.061(4) 0.102(4) 0.091(4) 0.009(3) 0.055(3) 0.004(3)
C29 0.035(3) 0.105(5) 0.097(4) 0.018(4) 0.026(3) 0.009(3)
C71 0.081(5) 0.108(6) 0.082(4) 0.047(4) 0.000(4) -0.039(4)
C95 0.082(5) 0.140(7) 0.061(4) 0.037(4) 0.030(3) 0.060(5)
C72 0.113(6) 0.058(3) 0.076(4) 0.021(3) -0.006(4) -0.030(4)

loop_
_atom_type_symbol
_atom_type_description
_atom_type_scat_dispersion_real
_atom_type_scat_dispersion_imag
_atom_type_scat_source
C C 0.0033 0.0016 'International Tables Vol C Tables 4.2.6.8 and 6.1.1.4'
H H 0.0000 0.0000 'International Tables Vol C Tables 4.2.6.8 and 6.1.1.4'
N N 0.0061 0.0033 'International Tables Vol C Tables 4.2.6.8 and 6.1.1.4'

loop_
_geom_angle_atom_site_label_1
_geom_angle_atom_site_label_2
_geom_angle_atom_site_label_3
_geom_angle
_geom_angle_site_symmetry_1
_geom_angle_site_symmetry_3
_geom_angle_publ_flag
C56 N2 C50 120.0(3) . . ?
C56 N2 C62 106.9(3) . . ?
C50 N2 C62 132.8(3) . . ?
C87 N3 C81 119.4(3) . . ?
C87 N3 C93 107.4(3) . . ?
C81 N3 C93 133.2(3) . . ?
C124 N4 C112 119.2(3) . . ?
C124 N4 C113 107.4(3) . . ?
C112 N4 C113 132.3(3) . . ?
C111 C112 C107 119.3(4) . . ?
C111 C112 N4 122.3(4) . . ?
C107 C112 N4 118.4(3) . . ?
C25 N1 C19 119.2(3) . . ?
C25 N1 C26 107.4(3) . . ?
C19 N1 C26 132.0(3) . . ?
C18 C19 C14 119.5(4) . . ?
C18 C19 N1 121.9(4) . . ?
C14 C19 N1 118.4(3) . . ?
C123 C124 N4 125.6(4) . . ?
C123 C124 C119 123.8(4) . . ?
N4 C124 C119 110.5(4) . . ?
C10 C11 C12 119.7(5) . . ?
C10 C11 H11 120.2 . . ?
C12 C11 H11 120.2 . . ?
C77 C76 C81 117.9(3) . . ?
C77 C76 C75 117.4(3) . . ?
C81 C76 C75 124.7(3) . . ?
C63 C68 C67 121.0(4) . . ?
C63 C68 C75 128.3(4) . . ?
C67 C68 C75 110.7(4) . . ?
C11 C12 C7 119.7(4) . . ?
C11 C12 C13 129.5(4) . . ?
C7 C12 C13 110.8(3) . . ?
C46 C45 C50 117.9(4) . . ?
C46 C45 C44 117.5(4) . . ?
C50 C45 C44 124.6(4) . . ?
C43 C38 C39 119.8(5) . . ?
C43 C38 C36 110.1(4) . . ?
C39 C38 C36 130.1(4) . . ?
C35 C36 C37 118.6(5) . . ?
C35 C36 C38 133.9(5) . . ?
C37 C36 C38 107.5(3) . . ?
C20 C25 N1 125.4(4) . . ?
C20 C25 C24 123.9(4) . . ?
N1 C25 C24 110.6(4) . . ?
C20 C13 C6 112.6(3) . . ?
C20 C13 C12 110.7(3) . . ?
C6 C13 C12 101.0(3) . . ?
C20 C13 C14 110.5(3) . . ?
C6 C13 C14 111.0(3) . . ?
C12 C13 C14 110.8(3) . . ?
C123 C106 C98 113.1(3) . . ?
C123 C106 C105 111.1(3) . . ?
C98 C106 C105 100.4(3) . . ?
C123 C106 C107 110.9(3) . . ?
C98 C106 C107 111.9(3) . . ?
C105 C106 C107 108.9(3) . . ?
C66 C67 C68 119.1(5) . . ?
C66 C67 C69 132.3(5) . . ?
C68 C67 C69 108.6(4) . . ?
C32 C37 C36 119.8(4) . . ?
C32 C37 C44 129.0(4) . . ?
C36 C37 C44 111.2(4) . . ?
C56 C51 C52 116.8(4) . . ?
C56 C51 C44 119.8(3) . . ?
C52 C51 C44 123.4(4) . . ?
C123 C122 C121 120.7(4) . . ?
C123 C122 H122 119.6 . . ?
C121 C122 H122 119.6 . . ?
C54 C55 C56 119.0(4) . . ?
C54 C55 C57 135.4(4) . . ?
C56 C55 C57 105.6(4) . . ?
C94 C99 C98 120.8(5) . . ?
C94 C99 C100 129.8(5) . . ?
C98 C99 C100 109.4(4) . . ?
C87 C82 C83 116.0(4) . . ?
C87 C82 C75 120.4(3) . . ?
C83 C82 C75 123.7(4) . . ?
C4 C5 C6 121.1(4) . . ?
C4 C5 C7 130.2(4) . . ?
C6 C5 C7 108.7(4) . . ?
C97 C98 C99 121.1(4) . . ?
C97 C98 C106 128.0(5) . . ?
C99 C98 C106 110.9(4) . . ?
C42 C43 C38 121.3(4) . . ?
C42 C43 C44 128.3(4) . . ?
C38 C43 C44 110.4(4) . . ?
C114 C113 C118 120.0(4) . . ?
C114 C113 N4 131.4(4) . . ?
C118 C113 N4 108.5(4) . . ?
C22 C23 C24 119.0(4) . . ?
C22 C23 H23 120.5 . . ?
C24 C23 H23 120.5 . . ?
C85 C86 C87 118.2(4) . . ?
C85 C86 C88 135.7(4) . . ?
C87 C86 C88 106.1(4) . . ?
C8 C7 C12 119.8(4) . . ?
C8 C7 C5 132.0(4) . . ?
C12 C7 C5 108.1(3) . . ?
C62 C57 C58 119.9(4) . . ?
C62 C57 C55 108.6(4) . . ?
C58 C57 C55 131.5(4) . . ?
C79 C80 C81 122.4(4) . . ?
C79 C80 H80 118.8 . . ?
C81 C80 H80 118.8 . . ?
C104 C105 C100 120.0(4) . . ?
C104 C105 C106 128.6(4) . . ?
C100 C105 C106 111.4(4) . . ?
C117 C118 C113 119.8(4) . . ?
C117 C118 C119 132.9(4) . . ?
C113 C118 C119 107.3(4) . . ?
C121 C120 C119 118.5(4) . . ?
C121 C120 H120 120.8 . . ?
C119 C120 H120 120.8 . . ?
C33 C32 C37 121.0(5) . . ?
C33 C32 H32 119.5 . . ?
C37 C32 H32 119.5 . . ?
C124 C119 C120 118.9(4) . . ?
C124 C119 C118 106.3(4) . . ?
C120 C119 C118 134.8(4) . . ?
C89 C88 C93 119.7(4) . . ?
C89 C88 C86 132.4(4) . . ?
C93 C88 C86 107.9(4) . . ?
C1 C6 C5 120.1(4) . . ?
C1 C6 C13 128.5(4) . . ?
C5 C6 C13 111.4(4) . . ?
C73 C74 C69 120.3(4) . . ?
C73 C74 C75 129.1(4) . . ?
C69 C74 C75 110.5(4) . . ?
C82 C87 N3 125.8(4) . . ?
C82 C87 C86 123.9(4) . . ?
N3 C87 C86 110.4(4) . . ?
C82 C75 C68 111.4(3) . . ?
C82 C75 C74 112.8(3) . . ?
C68 C75 C74 101.6(3) . . ?
C82 C75 C76 110.7(3) . . ?
C68 C75 C76 110.9(3) . . ?
C74 C75 C76 109.1(3) . . ?
C109 C108 C107 122.6(4) . . ?
C109 C108 H108 118.7 . . ?
C107 C108 H108 118.7 . . ?
C48 C49 C50 122.5(4) . . ?
C48 C49 H49 118.7 . . ?
C50 C49 H49 118.7 . . ?
C54 C53 C52 121.6(4) . . ?
C54 C53 H53 119.2 . . ?
C52 C53 H53 119.2 . . ?
C70 C69 C74 120.4(6) . . ?
C70 C69 C67 131.0(5) . . ?
C74 C69 C67 108.6(4) . . ?
C49 C50 N2 123.3(4) . . ?
C49 C50 C45 118.3(4) . . ?
N2 C50 C45 118.4(3) . . ?
C9 C8 C7 120.2(5) . . ?
C9 C8 H8 119.9 . . ?
C7 C8 H8 119.9 . . ?
C30 C31 C26 119.5(5) . . ?
C30 C31 C24 132.2(5) . . ?
C26 C31 C24 108.4(4) . . ?
C48 C47 C46 118.9(4) . . ?
C48 C47 H47 120.6 . . ?
C46 C47 H47 120.6 . . ?
C16 C15 C14 122.8(4) . . ?
C16 C15 H15 118.6 . . ?
C14 C15 H15 118.6 . . ?
C11 C10 C9 120.5(5) . . ?
C11 C10 H10 119.8 . . ?
C9 C10 H10 119.8 . . ?
C51 C44 C37 110.7(3) . . ?
C51 C44 C43 112.2(3) . . ?
C37 C44 C43 100.8(3) . . ?
C51 C44 C45 111.0(3) . . ?
C37 C44 C45 109.7(3) . . ?
C43 C44 C45 112.1(3) . . ?
C68 C63 C64 119.6(5) . . ?
C68 C63 H63 120.2 . . ?
C64 C63 H63 120.2 . . ?
C108 C107 C112 117.8(4) . . ?
C108 C107 C106 118.5(4) . . ?
C112 C107 C106 123.6(4) . . ?
C80 C81 C76 118.6(4) . . ?
C80 C81 N3 122.4(4) . . ?
C76 C81 N3 119.1(3) . . ?
C20 C21 C22 121.8(5) . . ?
C20 C21 H21 119.1 . . ?
C22 C21 H21 119.1 . . ?
C78 C77 C76 122.7(4) . . ?
C78 C77 H77 118.7 . . ?
C76 C77 H77 118.7 . . ?
C105 C100 C101 118.6(5) . . ?
C105 C100 C99 107.8(4) . . ?
C101 C100 C99 133.6(5) . . ?
C77 C78 C79 118.5(4) . . ?
C77 C78 H78 120.8 . . ?
C79 C78 H78 120.8 . . ?
C6 C1 C2 119.0(5) . . ?
C6 C1 H1 120.5 . . ?
C2 C1 H1 120.5 . . ?
C23 C24 C25 118.1(4) . . ?
C23 C24 C31 136.4(4) . . ?
C25 C24 C31 105.4(4) . . ?
C15 C14 C19 117.4(4) . . ?
C15 C14 C13 118.4(4) . . ?
C19 C14 C13 124.2(4) . . ?
C111 C110 C109 120.3(4) . . ?
C111 C110 H110 119.8 . . ?
C109 C110 H110 119.8 . . ?
C124 C123 C122 116.3(4) . . ?
C124 C123 C106 118.9(3) . . ?
C122 C123 C106 124.7(4) . . ?
C53 C54 C55 118.6(4) . . ?
C53 C54 H54 120.7 . . ?
C55 C54 H54 120.7 . . ?
C27 C26 C31 121.0(4) . . ?
C27 C26 N1 130.7(4) . . ?
C31 C26 N1 108.2(4) . . ?
C51 C52 C53 120.6(4) . . ?
C51 C52 H52 119.7 . . ?
C53 C52 H52 119.7 . . ?
C21 C20 C25 115.9(4) . . ?
C21 C20 C13 124.6(4) . . ?
C25 C20 C13 119.4(3) . . ?
C47 C48 C49 119.9(4) . . ?
C47 C48 H48 120.1 . . ?
C49 C48 H48 120.1 . . ?
C84 C85 C86 118.8(4) . . ?
C84 C85 H85 120.6 . . ?
C86 C85 H85 120.6 . . ?
C82 C83 C84 121.3(4) . . ?
C82 C83 H83 119.3 . . ?
C84 C83 H83 119.3 . . ?
C120 C121 C122 121.7(4) . . ?
C120 C121 H121 119.1 . . ?
C122 C121 H121 119.1 . . ?
C43 C42 C41 117.8(5) . . ?
C43 C42 H42 121.1 . . ?
C41 C42 H42 121.1 . . ?
C92 C93 C88 119.8(4) . . ?
C92 C93 N3 132.0(4) . . ?
C88 C93 N3 108.2(4) . . ?
C85 C84 C83 121.9(4) . . ?
C85 C84 H84 119.1 . . ?
C83 C84 H84 119.1 . . ?
C18 C17 C16 120.2(4) . . ?
C18 C17 H17 119.9 . . ?
C16 C17 H17 119.9 . . ?
C105 C104 C103 120.3(6) . . ?
C105 C104 H104 119.8 . . ?
C103 C104 H104 119.8 . . ?
C28 C27 C26 117.4(5) . . ?
C28 C27 H27 121.3 . . ?
C26 C27 H27 121.3 . . ?
C98 C97 C96 117.1(6) . . ?
C98 C97 H97 121.4 . . ?
C96 C97 H97 121.4 . . ?
C8 C9 C10 120.1(5) . . ?
C8 C9 H9 120.0 . . ?
C10 C9 H9 120.0 . . ?
C110 C111 C112 121.3(4) . . ?
C110 C111 H111 119.4 . . ?
C112 C111 H111 119.4 . . ?
C17 C18 C19 121.2(4) . . ?
C17 C18 H18 119.4 . . ?
C19 C18 H18 119.4 . . ?
C61 C62 C57 120.2(4) . . ?
C61 C62 N2 131.9(4) . . ?
C57 C62 N2 107.9(4) . . ?
C80 C79 C78 120.0(4) . . ?
C80 C79 H79 120.0 . . ?
C78 C79 H79 120.0 . . ?
C115 C114 C113 118.3(5) . . ?
C115 C114 H114 120.8 . . ?
C113 C114 H114 120.8 . . ?
C51 C56 N2 125.6(4) . . ?
C51 C56 C55 123.4(4) . . ?
N2 C56 C55 111.0(3) . . ?
C1 C2 C3 120.6(5) . . ?
C1 C2 H2 119.7 . . ?
C3 C2 H2 119.7 . . ?
C42 C41 C40 121.3(5) . . ?
C42 C41 H41 119.3 . . ?
C40 C41 H41 119.3 . . ?
C110 C109 C108 118.7(4) . . ?
C110 C109 H109 120.7 . . ?
C108 C109 H109 120.7 . . ?
C74 C73 C72 119.9(7) . . ?
C74 C73 H73 120.0 . . ?
C72 C73 H73 120.0 . . ?
C23 C22 C21 121.3(4) . . ?
C23 C22 H22 119.3 . . ?
C21 C22 H22 119.3 . . ?
C116 C115 C114 122.1(5) . . ?
C116 C115 H115 118.9 . . ?
C114 C115 H115 118.9 . . ?
C89 C90 C91 120.5(5) . . ?
C89 C90 H90 119.8 . . ?
C91 C90 H90 119.8 . . ?
C3 C4 C5 118.3(5) . . ?
C3 C4 H4 120.9 . . ?
C5 C4 H4 120.9 . . ?
C4 C3 C2 120.9(5) . . ?
C4 C3 H3 119.5 . . ?
C2 C3 H3 119.5 . . ?
C34 C35 C36 120.5(5) . . ?
C34 C35 H35 119.7 . . ?
C36 C35 H35 119.7 . . ?
C60 C61 C62 118.8(5) . . ?
C60 C61 H61 120.6 . . ?
C62 C61 H61 120.6 . . ?
C102 C101 C100 120.2(6) . . ?
C102 C101 H101 119.9 . . ?
C100 C101 H101 119.9 . . ?
C47 C46 C45 122.5(4) . . ?
C47 C46 H46 118.8 . . ?
C45 C46 H46 118.8 . . ?
C91 C92 C93 119.4(5) . . ?
C91 C92 H92 120.3 . . ?
C93 C92 H92 120.3 . . ?
C32 C33 C34 119.8(5) . . ?
C32 C33 H33 120.1 . . ?
C34 C33 H33 120.1 . . ?
C40 C39 C38 119.0(5) . . ?
C40 C39 H39 120.5 . . ?
C38 C39 H39 120.5 . . ?
C92 C91 C90 121.2(5) . . ?
C92 C91 H91 119.4 . . ?
C90 C91 H91 119.4 . . ?
C33 C34 C35 120.3(5) . . ?
C33 C34 H34 119.8 . . ?
C35 C34 H34 119.8 . . ?
C90 C89 C88 119.4(5) . . ?
C90 C89 H89 120.3 . . ?
C88 C89 H89 120.3 . . ?
C59 C58 C57 118.0(5) . . ?
C59 C58 H58 121.0 . . ?
C57 C58 H58 121.0 . . ?
C15 C16 C17 118.9(4) . . ?
C15 C16 H16 120.6 . . ?
C17 C16 H16 120.6 . . ?
C64 C65 C66 120.7(5) . . ?
C64 C65 H65 119.7 . . ?
C66 C65 H65 119.7 . . ?
C63 C64 C65 120.1(6) . . ?
C63 C64 H64 119.9 . . ?
C65 C64 H64 119.9 . . ?
C102 C103 C104 119.4(6) . . ?
C102 C103 H103 120.3 . . ?
C104 C103 H103 120.3 . . ?
C65 C66 C67 119.5(5) . . ?
C65 C66 H66 120.3 . . ?
C67 C66 H66 120.3 . . ?
C116 C117 C118 118.6(5) . . ?
C116 C117 H117 120.7 . . ?
C118 C117 H117 120.7 . . ?
C115 C116 C117 121.1(5) . . ?
C115 C116 H116 119.5 . . ?
C117 C116 H116 119.5 . . ?
C29 C30 C31 119.3(5) . . ?
C29 C30 H30 120.4 . . ?
C31 C30 H30 120.4 . . ?
C29 C28 C27 122.3(5) . . ?
C29 C28 H28 118.9 . . ?
C27 C28 H28 118.9 . . ?
C95 C94 C99 118.3(7) . . ?
C95 C94 H94 120.9 . . ?
C99 C94 H94 120.9 . . ?
C71 C70 C69 118.4(7) . . ?
C71 C70 H70 120.8 . . ?
C69 C70 H70 120.8 . . ?
C101 C102 C103 121.5(6) . . ?
C101 C102 H102 119.3 . . ?
C103 C102 H102 119.3 . . ?
C39 C40 C41 120.7(5) . . ?
C39 C40 H40 119.7 . . ?
C41 C40 H40 119.7 . . ?
C59 C60 C61 121.6(5) . . ?
C59 C60 H60 119.2 . . ?
C61 C60 H60 119.2 . . ?
C95 C96 C97 120.2(6) . . ?
C95 C96 H96 119.9 . . ?
C97 C96 H96 119.9 . . ?
C60 C59 C58 121.4(5) . . ?
C60 C59 H59 119.3 . . ?
C58 C59 H59 119.3 . . ?
C30 C29 C28 120.4(5) . . ?
C30 C29 H29 119.8 . . ?
C28 C29 H29 119.8 . . ?
C70 C71 C72 121.6(6) . . ?
C70 C71 H71 119.2 . . ?
C72 C71 H71 119.2 . . ?
C94 C95 C96 122.6(6) . . ?
C94 C95 H95 118.7 . . ?
C96 C95 H95 118.7 . . ?
C73 C72 C71 119.3(7) . . ?
C73 C72 H72 120.3 . . ?
C71 C72 H72 120.3 . . ?

loop_
_geom_bond_atom_site_label_1
_geom_bond_atom_site_label_2
_geom_bond_distance
_geom_bond_site_symmetry_2
_geom_bond_publ_flag
N2 C56 1.390(5) . ?
N2 C50 1.407(5) . ?
N2 C62 1.424(5) . ?
N3 C87 1.387(5) . ?
N3 C81 1.412(5) . ?
N3 C93 1.419(5) . ?
N4 C124 1.392(5) . ?
N4 C112 1.415(5) . ?
N4 C113 1.414(5) . ?
C112 C111 1.389(6) . ?
C112 C107 1.401(6) . ?
N1 C25 1.389(5) . ?
N1 C19 1.409(5) . ?
N1 C26 1.418(5) . ?
C19 C18 1.386(6) . ?
C19 C14 1.405(5) . ?
C124 C123 1.383(6) . ?
C124 C119 1.393(6) . ?
C11 C10 1.382(7) . ?
C11 C12 1.385(6) . ?
C11 H11 0.9300 . ?
C76 C77 1.384(6) . ?
C76 C81 1.400(5) . ?
C76 C75 1.546(5) . ?
C68 C63 1.372(6) . ?
C68 C67 1.405(6) . ?
C68 C75 1.518(5) . ?
C12 C7 1.411(6) . ?
C12 C13 1.529(5) . ?
C45 C46 1.387(6) . ?
C45 C50 1.414(6) . ?
C45 C44 1.536(5) . ?
C38 C43 1.392(6) . ?
C38 C39 1.399(6) . ?
C38 C36 1.455(7) . ?
C36 C35 1.388(6) . ?
C36 C37 1.407(6) . ?
C25 C20 1.380(6) . ?
C25 C24 1.408(6) . ?
C13 C20 1.521(6) . ?
C13 C6 1.523(6) . ?
C13 C14 1.537(5) . ?
C106 C123 1.511(6) . ?
C106 C98 1.518(5) . ?
C106 C105 1.535(6) . ?
C106 C107 1.544(5) . ?
C67 C66 1.389(7) . ?
C67 C69 1.463(7) . ?
C37 C32 1.378(6) . ?
C37 C44 1.529(5) . ?
C51 C56 1.381(6) . ?
C51 C52 1.385(6) . ?
C51 C44 1.525(6) . ?
C122 C123 1.393(6) . ?
C122 C121 1.406(6) . ?
C122 H122 0.9300 . ?
C55 C54 1.393(6) . ?
C55 C56 1.395(6) . ?
C55 C57 1.438(6) . ?
C99 C94 1.382(7) . ?
C99 C98 1.401(7) . ?
C99 C100 1.453(7) . ?
C82 C87 1.383(6) . ?
C82 C83 1.390(6) . ?
C82 C75 1.516(6) . ?
C5 C4 1.391(6) . ?
C5 C6 1.396(6) . ?
C5 C7 1.467(6) . ?
C98 C97 1.369(6) . ?
C43 C42 1.380(6) . ?
C43 C44 1.529(6) . ?
C113 C114 1.387(6) . ?
C113 C118 1.407(6) . ?
C23 C22 1.376(7) . ?
C23 C24 1.383(6) . ?
C23 H23 0.9300 . ?
C86 C85 1.398(6) . ?
C86 C87 1.407(6) . ?
C86 C88 1.439(6) . ?
C7 C8 1.384(6) . ?
C57 C62 1.399(6) . ?
C57 C58 1.413(6) . ?
C80 C79 1.350(7) . ?
C80 C81 1.390(6) . ?
C80 H80 0.9300 . ?
C105 C104 1.377(6) . ?
C105 C100 1.399(6) . ?
C118 C117 1.396(7) . ?
C118 C119 1.453(6) . ?
C120 C121 1.370(7) . ?
C120 C119 1.396(6) . ?
C120 H120 0.9300 . ?
C32 C33 1.374(7) . ?
C32 H32 0.9300 . ?
C88 C89 1.402(6) . ?
C88 C93 1.406(6) . ?
C6 C1 1.381(6) . ?
C74 C73 1.372(6) . ?
C74 C69 1.405(7) . ?
C74 C75 1.524(6) . ?
C108 C109 1.380(6) . ?
C108 C107 1.390(6) . ?
C108 H108 0.9300 . ?
C49 C48 1.360(7) . ?
C49 C50 1.385(6) . ?
C49 H49 0.9300 . ?
C53 C54 1.369(7) . ?
C53 C52 1.407(7) . ?
C53 H53 0.9300 . ?
C69 C70 1.391(8) . ?
C8 C9 1.373(8) . ?
C8 H8 0.9300 . ?
C31 C30 1.399(7) . ?
C31 C26 1.401(6) . ?
C31 C24 1.448(6) . ?
C47 C48 1.376(7) . ?
C47 C46 1.380(6) . ?
C47 H47 0.9300 . ?
C15 C16 1.371(6) . ?
C15 C14 1.384(6) . ?
C15 H15 0.9300 . ?
C10 C9 1.398(8) . ?
C10 H10 0.9300 . ?
C63 C64 1.383(7) . ?
C63 H63 0.9300 . ?
C21 C20 1.379(6) . ?
C21 C22 1.390(7) . ?
C21 H21 0.9300 . ?
C77 C78 1.378(6) . ?
C77 H77 0.9300 . ?
C100 C101 1.400(7) . ?
C78 C79 1.380(7) . ?
C78 H78 0.9300 . ?
C1 C2 1.384(7) . ?
C1 H1 0.9300 . ?
C110 C111 1.373(6) . ?
C110 C109 1.373(7) . ?
C110 H110 0.9300 . ?
C54 H54 0.9300 . ?
C26 C27 1.390(6) . ?
C52 H52 0.9300 . ?
C48 H48 0.9300 . ?
C85 C84 1.366(7) . ?
C85 H85 0.9300 . ?
C83 C84 1.396(7) . ?
C83 H83 0.9300 . ?
C121 H121 0.9300 . ?
C42 C41 1.387(8) . ?
C42 H42 0.9300 . ?
C93 C92 1.391(6) . ?
C84 H84 0.9300 . ?
C17 C18 1.365(7) . ?
C17 C16 1.378(7) . ?
C17 H17 0.9300 . ?
C104 C103 1.383(8) . ?
C104 H104 0.9300 . ?
C27 C28 1.379(7) . ?
C27 H27 0.9300 . ?
C97 C96 1.433(9) . ?
C97 H97 0.9300 . ?
C9 H9 0.9300 . ?
C111 H111 0.9300 . ?
C18 H18 0.9300 . ?
C62 C61 1.394(7) . ?
C79 H79 0.9300 . ?
C114 C115 1.366(7) . ?
C114 H114 0.9300 . ?
C2 C3 1.395(8) . ?
C2 H2 0.9300 . ?
C41 C40 1.388(9) . ?
C41 H41 0.9300 . ?
C109 H109 0.9300 . ?
C73 C72 1.384(9) . ?
C73 H73 0.9300 . ?
C22 H22 0.9300 . ?
C115 C116 1.363(8) . ?
C115 H115 0.9300 . ?
C90 C89 1.363(8) . ?
C90 C91 1.396(8) . ?
C90 H90 0.9300 . ?
C4 C3 1.377(8) . ?
C4 H4 0.9300 . ?
C3 H3 0.9300 . ?
C35 C34 1.386(9) . ?
C35 H35 0.9300 . ?
C61 C60 1.362(8) . ?
C61 H61 0.9300 . ?
C101 C102 1.355(9) . ?
C101 H101 0.9300 . ?
C46 H46 0.9300 . ?
C92 C91 1.360(7) . ?
C92 H92 0.9300 . ?
C33 C34 1.375(9) . ?
C33 H33 0.9300 . ?
C39 C40 1.363(8) . ?
C39 H39 0.9300 . ?
C91 H91 0.9300 . ?
C34 H34 0.9300 . ?
C89 H89 0.9300 . ?
C58 C59 1.374(8) . ?
C58 H58 0.9300 . ?
C16 H16 0.9300 . ?
C65 C64 1.386(10) . ?
C65 C66 1.388(9) . ?
C65 H65 0.9300 . ?
C64 H64 0.9300 . ?
C103 C102 1.369(10) . ?
C103 H103 0.9300 . ?
C66 H66 0.9300 . ?
C117 C116 1.365(8) . ?
C117 H117 0.9300 . ?
C116 H116 0.9300 . ?
C30 C29 1.365(8) . ?
C30 H30 0.9300 . ?
C28 C29 1.379(9) . ?
C28 H28 0.9300 . ?
C94 C95 1.356(10) . ?
C94 H94 0.9300 . ?
C70 C71 1.376(11) . ?
C70 H70 0.9300 . ?
C102 H102 0.9300 . ?
C40 H40 0.9300 . ?
C60 C59 1.375(9) . ?
C60 H60 0.9300 . ?
C96 C95 1.362(11) . ?
C96 H96 0.9300 . ?
C59 H59 0.9300 . ?
C29 H29 0.9300 . ?
C71 C72 1.403(12) . ?
C71 H71 0.9300 . ?
C95 H95 0.9300 . ?
C72 H72 0.9300 . ?

loop_
_geom_torsion_atom_site_label_1
_geom_torsion_atom_site_label_2
_geom_torsion_atom_site_label_3
_geom_torsion_atom_site_label_4
_geom_torsion
_geom_torsion_site_symmetry_1
_geom_torsion_site_symmetry_2
_geom_torsion_site_symmetry_3
_geom_torsion_site_symmetry_4
_geom_torsion_publ_flag
C124 N4 C112 C111 -169.2(4) . . . . ?
C113 N4 C112 C111 -3.0(7) . . . . ?
C124 N4 C112 C107 9.2(5) . . . . ?
C113 N4 C112 C107 175.5(4) . . . . ?
C25 N1 C19 C18 164.2(4) . . . . ?
C26 N1 C19 C18 -0.6(7) . . . . ?
C25 N1 C19 C14 -11.8(5) . . . . ?
C26 N1 C19 C14 -176.5(4) . . . . ?
C112 N4 C124 C123 -10.3(6) . . . . ?
C113 N4 C124 C123 -179.7(4) . . . . ?
C112 N4 C124 C119 169.6(4) . . . . ?
C113 N4 C124 C119 0.2(4) . . . . ?
C10 C11 C12 C7 1.6(6) . . . . ?
C10 C11 C12 C13 -177.6(4) . . . . ?
C43 C38 C36 C35 177.9(4) . . . . ?
C39 C38 C36 C35 -3.1(8) . . . . ?
C43 C38 C36 C37 -2.5(4) . . . . ?
C39 C38 C36 C37 176.5(4) . . . . ?
C19 N1 C25 C20 12.5(6) . . . . ?
C26 N1 C25 C20 -179.3(4) . . . . ?
C19 N1 C25 C24 -168.1(3) . . . . ?
C26 N1 C25 C24 0.1(4) . . . . ?
C11 C12 C13 C20 -58.9(5) . . . . ?
C7 C12 C13 C20 121.8(4) . . . . ?
C11 C12 C13 C6 -178.3(4) . . . . ?
C7 C12 C13 C6 2.4(4) . . . . ?
C11 C12 C13 C14 64.1(5) . . . . ?
C7 C12 C13 C14 -115.2(4) . . . . ?
C63 C68 C67 C66 0.9(6) . . . . ?
C75 C68 C67 C66 -178.7(4) . . . . ?
C63 C68 C67 C69 -180.0(4) . . . . ?
C75 C68 C67 C69 0.4(5) . . . . ?
C35 C36 C37 C32 2.4(6) . . . . ?
C38 C36 C37 C32 -177.2(4) . . . . ?
C35 C36 C37 C44 -176.9(4) . . . . ?
C38 C36 C37 C44 3.5(4) . . . . ?
C94 C99 C98 C97 0.2(6) . . . . ?
C100 C99 C98 C97 -179.6(4) . . . . ?
C94 C99 C98 C106 179.2(4) . . . . ?
C100 C99 C98 C106 -0.6(4) . . . . ?
C123 C106 C98 C97 -59.9(5) . . . . ?
C105 C106 C98 C97 -178.4(4) . . . . ?
C107 C106 C98 C97 66.2(5) . . . . ?
C123 C106 C98 C99 121.1(4) . . . . ?
C105 C106 C98 C99 2.7(4) . . . . ?
C107 C106 C98 C99 -112.8(4) . . . . ?
C39 C38 C43 C42 0.1(6) . . . . ?
C36 C38 C43 C42 179.2(4) . . . . ?
C39 C38 C43 C44 -178.6(4) . . . . ?
C36 C38 C43 C44 0.5(5) . . . . ?
C124 N4 C113 C114 -177.5(5) . . . . ?
C112 N4 C113 C114 15.1(8) . . . . ?
C124 N4 C113 C118 -0.3(4) . . . . ?
C112 N4 C113 C118 -167.7(4) . . . . ?
C11 C12 C7 C8 -1.6(6) . . . . ?
C13 C12 C7 C8 177.8(4) . . . . ?
C11 C12 C7 C5 178.5(4) . . . . ?
C13 C12 C7 C5 -2.1(4) . . . . ?
C4 C5 C7 C8 -0.9(8) . . . . ?
C6 C5 C7 C8 -179.1(4) . . . . ?
C4 C5 C7 C12 179.0(4) . . . . ?
C6 C5 C7 C12 0.9(5) . . . . ?
C54 C55 C57 C62 -179.3(5) . . . . ?
C56 C55 C57 C62 -0.2(5) . . . . ?
C54 C55 C57 C58 3.6(9) . . . . ?
C56 C55 C57 C58 -177.3(5) . . . . ?
C123 C106 C105 C104 57.3(5) . . . . ?
C98 C106 C105 C104 177.3(4) . . . . ?
C107 C106 C105 C104 -65.1(5) . . . . ?
C123 C106 C105 C100 -123.9(4) . . . . ?
C98 C106 C105 C100 -4.0(4) . . . . ?
C107 C106 C105 C100 113.7(4) . . . . ?
C114 C113 C118 C117 -0.8(7) . . . . ?
N4 C113 C118 C117 -178.3(4) . . . . ?
C114 C113 C118 C119 177.8(4) . . . . ?
N4 C113 C118 C119 0.2(5) . . . . ?
C36 C37 C32 C33 -1.3(6) . . . . ?
C44 C37 C32 C33 177.9(4) . . . . ?
C123 C124 C119 C120 0.0(6) . . . . ?
N4 C124 C119 C120 -180.0(4) . . . . ?
C123 C124 C119 C118 179.9(4) . . . . ?
N4 C124 C119 C118 -0.1(5) . . . . ?
C121 C120 C119 C124 0.3(7) . . . . ?
C121 C120 C119 C118 -179.5(5) . . . . ?
C117 C118 C119 C124 178.2(5) . . . . ?
C113 C118 C119 C124 -0.1(5) . . . . ?
C117 C118 C119 C120 -1.9(9) . . . . ?
C113 C118 C119 C120 179.8(5) . . . . ?
C85 C86 C88 C89 -0.5(9) . . . . ?
C87 C86 C88 C89 -179.9(5) . . . . ?
C85 C86 C88 C93 179.3(5) . . . . ?
C87 C86 C88 C93 0.0(5) . . . . ?
C4 C5 C6 C1 0.1(6) . . . . ?
C7 C5 C6 C1 178.5(4) . . . . ?
C4 C5 C6 C13 -177.6(4) . . . . ?
C7 C5 C6 C13 0.8(5) . . . . ?
C20 C13 C6 C1 62.5(5) . . . . ?
C12 C13 C6 C1 -179.4(4) . . . . ?
C14 C13 C6 C1 -61.9(5) . . . . ?
C20 C13 C6 C5 -120.0(4) . . . . ?
C12 C13 C6 C5 -1.9(4) . . . . ?
C14 C13 C6 C5 115.5(4) . . . . ?
C83 C82 C87 N3 -179.6(4) . . . . ?
C75 C82 C87 N3 -1.0(6) . . . . ?
C83 C82 C87 C86 -0.2(6) . . . . ?
C75 C82 C87 C86 178.4(4) . . . . ?
C81 N3 C87 C82 2.3(6) . . . . ?
C93 N3 C87 C82 -179.6(4) . . . . ?
C81 N3 C87 C86 -177.2(3) . . . . ?
C93 N3 C87 C86 0.9(4) . . . . ?
C85 C86 C87 C82 0.5(6) . . . . ?
C88 C86 C87 C82 179.9(4) . . . . ?
C85 C86 C87 N3 180.0(4) . . . . ?
C88 C86 C87 N3 -0.5(4) . . . . ?
C87 C82 C75 C68 -125.1(4) . . . . ?
C83 C82 C75 C68 53.3(5) . . . . ?
C87 C82 C75 C74 121.3(4) . . . . ?
C83 C82 C75 C74 -60.2(5) . . . . ?
C87 C82 C75 C76 -1.3(5) . . . . ?
C83 C82 C75 C76 177.2(4) . . . . ?
C63 C68 C75 C82 58.5(5) . . . . ?
C67 C68 C75 C82 -122.0(4) . . . . ?
C63 C68 C75 C74 178.9(4) . . . . ?
C67 C68 C75 C74 -1.6(4) . . . . ?
C63 C68 C75 C76 -65.3(5) . . . . ?
C67 C68 C75 C76 114.3(4) . . . . ?
C73 C74 C75 C82 -62.3(6) . . . . ?
C69 C74 C75 C82 121.6(4) . . . . ?
C73 C74 C75 C68 178.3(4) . . . . ?
C69 C74 C75 C68 2.3(4) . . . . ?
C73 C74 C75 C76 61.2(6) . . . . ?
C69 C74 C75 C76 -114.9(4) . . . . ?
C77 C76 C75 C82 -179.0(4) . . . . ?
C81 C76 C75 C82 2.6(5) . . . . ?
C77 C76 C75 C68 -54.9(5) . . . . ?
C81 C76 C75 C68 126.7(4) . . . . ?
C77 C76 C75 C74 56.3(5) . . . . ?
C81 C76 C75 C74 -122.1(4) . . . . ?
C73 C74 C69 C70 -1.0(7) . . . . ?
C75 C74 C69 C70 175.4(4) . . . . ?
C73 C74 C69 C67 -178.6(4) . . . . ?
C75 C74 C69 C67 -2.2(5) . . . . ?
C66 C67 C69 C70 2.8(9) . . . . ?
C68 C67 C69 C70 -176.2(5) . . . . ?
C66 C67 C69 C74 -179.9(5) . . . . ?
C68 C67 C69 C74 1.1(5) . . . . ?
C48 C49 C50 N2 -180.0(4) . . . . ?
C48 C49 C50 C45 1.4(7) . . . . ?
C56 N2 C50 C49 -173.5(4) . . . . ?
C62 N2 C50 C49 -1.5(7) . . . . ?
C56 N2 C50 C45 5.1(5) . . . . ?
C62 N2 C50 C45 177.1(4) . . . . ?
C46 C45 C50 C49 -1.2(6) . . . . ?
C44 C45 C50 C49 -179.5(4) . . . . ?
C46 C45 C50 N2 -179.9(4) . . . . ?
C44 C45 C50 N2 1.9(6) . . . . ?
C12 C7 C8 C9 0.3(7) . . . . ?
C5 C7 C8 C9 -179.8(5) . . . . ?
C12 C11 C10 C9 -0.4(7) . . . . ?
C56 C51 C44 C37 -114.5(4) . . . . ?
C52 C51 C44 C37 64.3(5) . . . . ?
C56 C51 C44 C43 133.8(4) . . . . ?
C52 C51 C44 C43 -47.4(5) . . . . ?
C56 C51 C44 C45 7.5(5) . . . . ?
C52 C51 C44 C45 -173.7(4) . . . . ?
C32 C37 C44 C51 58.9(5) . . . . ?
C36 C37 C44 C51 -121.9(4) . . . . ?
C32 C37 C44 C43 177.8(4) . . . . ?
C36 C37 C44 C43 -3.0(4) . . . . ?
C32 C37 C44 C45 -63.9(5) . . . . ?
C36 C37 C44 C45 115.3(4) . . . . ?
C42 C43 C44 C51 -59.4(5) . . . . ?
C38 C43 C44 C51 119.2(4) . . . . ?
C42 C43 C44 C37 -177.1(4) . . . . ?
C38 C43 C44 C37 1.4(4) . . . . ?
C42 C43 C44 C45 66.3(5) . . . . ?
C38 C43 C44 C45 -115.2(4) . . . . ?
C46 C45 C44 C51 173.9(4) . . . . ?
C50 C45 C44 C51 -7.9(5) . . . . ?
C46 C45 C44 C37 -63.5(5) . . . . ?
C50 C45 C44 C37 114.7(4) . . . . ?
C46 C45 C44 C43 47.5(5) . . . . ?
C50 C45 C44 C43 -134.2(4) . . . . ?
C67 C68 C63 C64 -1.5(6) . . . . ?
C75 C68 C63 C64 178.1(4) . . . . ?
C109 C108 C107 C112 -0.6(7) . . . . ?
C109 C108 C107 C106 176.0(4) . . . . ?
C111 C112 C107 C108 0.9(6) . . . . ?
N4 C112 C107 C108 -177.6(4) . . . . ?
C111 C112 C107 C106 -175.5(4) . . . . ?
N4 C112 C107 C106 5.9(6) . . . . ?
C123 C106 C107 C108 164.9(4) . . . . ?
C98 C106 C107 C108 37.5(5) . . . . ?
C105 C106 C107 C108 -72.6(5) . . . . ?
C123 C106 C107 C112 -18.8(5) . . . . ?
C98 C106 C107 C112 -146.1(4) . . . . ?
C105 C106 C107 C112 103.8(4) . . . . ?
C79 C80 C81 C76 0.7(7) . . . . ?
C79 C80 C81 N3 -179.2(4) . . . . ?
C77 C76 C81 C80 0.1(6) . . . . ?
C75 C76 C81 C80 178.5(4) . . . . ?
C77 C76 C81 N3 -180.0(4) . . . . ?
C75 C76 C81 N3 -1.6(6) . . . . ?
C87 N3 C81 C80 179.0(4) . . . . ?
C93 N3 C81 C80 1.5(7) . . . . ?
C87 N3 C81 C76 -0.9(5) . . . . ?
C93 N3 C81 C76 -178.4(4) . . . . ?
C81 C76 C77 C78 -0.3(7) . . . . ?
C75 C76 C77 C78 -178.8(4) . . . . ?
C104 C105 C100 C101 1.9(6) . . . . ?
C106 C105 C100 C101 -177.0(4) . . . . ?
C104 C105 C100 C99 -177.3(4) . . . . ?
C106 C105 C100 C99 3.9(4) . . . . ?
C94 C99 C100 C105 178.2(5) . . . . ?
C98 C99 C100 C105 -2.0(4) . . . . ?
C94 C99 C100 C101 -0.8(8) . . . . ?
C98 C99 C100 C101 179.0(4) . . . . ?
C76 C77 C78 C79 -0.3(8) . . . . ?
C5 C6 C1 C2 -0.9(6) . . . . ?
C13 C6 C1 C2 176.4(4) . . . . ?
C22 C23 C24 C25 -0.9(7) . . . . ?
C22 C23 C24 C31 -178.5(5) . . . . ?
C20 C25 C24 C23 1.6(6) . . . . ?
N1 C25 C24 C23 -177.8(4) . . . . ?
C20 C25 C24 C31 179.8(4) . . . . ?
N1 C25 C24 C31 0.5(5) . . . . ?
C30 C31 C24 C23 -2.5(9) . . . . ?
C26 C31 C24 C23 176.9(5) . . . . ?
C30 C31 C24 C25 179.7(5) . . . . ?
C26 C31 C24 C25 -0.9(5) . . . . ?
C16 C15 C14 C19 -1.3(7) . . . . ?
C16 C15 C14 C13 179.2(5) . . . . ?
C18 C19 C14 C15 2.2(6) . . . . ?
N1 C19 C14 C15 178.2(4) . . . . ?
C18 C19 C14 C13 -178.4(4) . . . . ?
N1 C19 C14 C13 -2.3(6) . . . . ?
C20 C13 C14 C15 -165.9(4) . . . . ?
C6 C13 C14 C15 -40.2(5) . . . . ?
C12 C13 C14 C15 71.0(5) . . . . ?
C20 C13 C14 C19 14.7(5) . . . . ?
C6 C13 C14 C19 140.3(4) . . . . ?
C12 C13 C14 C19 -108.4(4) . . . . ?
N4 C124 C123 C122 -179.9(4) . . . . ?
C119 C124 C123 C122 0.1(6) . . . . ?
N4 C124 C123 C106 -4.5(6) . . . . ?
C119 C124 C123 C106 175.6(4) . . . . ?
C121 C122 C123 C124 -0.6(6) . . . . ?
C121 C122 C123 C106 -175.7(4) . . . . ?
C98 C106 C123 C124 144.1(4) . . . . ?
C105 C106 C123 C124 -103.9(4) . . . . ?
C107 C106 C123 C124 17.4(5) . . . . ?
C98 C106 C123 C122 -40.9(5) . . . . ?
C105 C106 C123 C122 71.1(5) . . . . ?
C107 C106 C123 C122 -167.6(4) . . . . ?
C52 C53 C54 C55 -0.3(7) . . . . ?
C56 C55 C54 C53 1.2(6) . . . . ?
C57 C55 C54 C53 -179.7(5) . . . . ?
C30 C31 C26 C27 2.9(7) . . . . ?
C24 C31 C26 C27 -176.6(4) . . . . ?
C30 C31 C26 N1 -179.6(4) . . . . ?
C24 C31 C26 N1 0.9(5) . . . . ?
C25 N1 C26 C27 176.6(5) . . . . ?
C19 N1 C26 C27 -17.3(8) . . . . ?
C25 N1 C26 C31 -0.6(5) . . . . ?
C19 N1 C26 C31 165.5(4) . . . . ?
C56 C51 C52 C53 0.9(6) . . . . ?
C44 C51 C52 C53 -177.9(4) . . . . ?
C54 C53 C52 C51 -0.8(7) . . . . ?
C22 C21 C20 C25 -1.1(7) . . . . ?
C22 C21 C20 C13 175.8(4) . . . . ?
N1 C25 C20 C21 178.7(4) . . . . ?
C24 C25 C20 C21 -0.6(6) . . . . ?
N1 C25 C20 C13 1.7(6) . . . . ?
C24 C25 C20 C13 -177.6(4) . . . . ?
C6 C13 C20 C21 44.5(5) . . . . ?
C12 C13 C20 C21 -67.6(5) . . . . ?
C14 C13 C20 C21 169.3(4) . . . . ?
C6 C13 C20 C25 -138.7(4) . . . . ?
C12 C13 C20 C25 109.1(4) . . . . ?
C14 C13 C20 C25 -14.0(5) . . . . ?
C46 C47 C48 C49 0.1(8) . . . . ?
C50 C49 C48 C47 -0.9(8) . . . . ?
C87 C86 C85 C84 -0.1(7) . . . . ?
C88 C86 C85 C84 -179.4(5) . . . . ?
C87 C82 C83 C84 -0.5(6) . . . . ?
C75 C82 C83 C84 -179.0(4) . . . . ?
C119 C120 C121 C122 -0.8(7) . . . . ?
C123 C122 C121 C120 1.0(7) . . . . ?
C38 C43 C42 C41 0.2(6) . . . . ?
C44 C43 C42 C41 178.6(4) . . . . ?
C89 C88 C93 C92 0.6(6) . . . . ?
C86 C88 C93 C92 -179.3(4) . . . . ?
C89 C88 C93 N3 -179.6(4) . . . . ?
C86 C88 C93 N3 0.5(5) . . . . ?
C87 N3 C93 C92 178.9(5) . . . . ?
C81 N3 C93 C92 -3.3(8) . . . . ?
C87 N3 C93 C88 -0.9(4) . . . . ?
C81 N3 C93 C88 176.9(4) . . . . ?
C86 C85 C84 C83 -0.5(7) . . . . ?
C82 C83 C84 C85 0.8(8) . . . . ?
C100 C105 C104 C103 -1.1(6) . . . . ?
C106 C105 C104 C103 177.5(4) . . . . ?
C31 C26 C27 C28 -3.6(7) . . . . ?
N1 C26 C27 C28 179.5(5) . . . . ?
C99 C98 C97 C96 0.4(6) . . . . ?
C106 C98 C97 C96 -178.5(4) . . . . ?
C7 C8 C9 C10 1.0(7) . . . . ?
C11 C10 C9 C8 -0.9(8) . . . . ?
C109 C110 C111 C112 0.0(8) . . . . ?
C107 C112 C111 C110 -0.6(7) . . . . ?
N4 C112 C111 C110 177.8(4) . . . . ?
C16 C17 C18 C19 0.5(8) . . . . ?
C14 C19 C18 C17 -1.9(7) . . . . ?
N1 C19 C18 C17 -177.8(4) . . . . ?
C58 C57 C62 C61 -1.8(7) . . . . ?
C55 C57 C62 C61 -179.3(4) . . . . ?
C58 C57 C62 N2 177.8(4) . . . . ?
C55 C57 C62 N2 0.3(5) . . . . ?
C56 N2 C62 C61 179.2(5) . . . . ?
C50 N2 C62 C61 6.4(8) . . . . ?
C56 N2 C62 C57 -0.3(5) . . . . ?
C50 N2 C62 C57 -173.1(4) . . . . ?
C81 C80 C79 C78 -1.4(8) . . . . ?
C77 C78 C79 C80 1.1(8) . . . . ?
C118 C113 C114 C115 1.6(7) . . . . ?
N4 C113 C114 C115 178.5(5) . . . . ?
C52 C51 C56 N2 179.5(4) . . . . ?
C44 C51 C56 N2 -1.6(6) . . . . ?
C52 C51 C56 C55 0.1(6) . . . . ?
C44 C51 C56 C55 179.0(3) . . . . ?
C50 N2 C56 C51 -5.4(6) . . . . ?
C62 N2 C56 C51 -179.3(4) . . . . ?
C50 N2 C56 C55 174.1(3) . . . . ?
C62 N2 C56 C55 0.2(4) . . . . ?
C54 C55 C56 C51 -1.2(6) . . . . ?
C57 C55 C56 C51 179.5(4) . . . . ?
C54 C55 C56 N2 179.3(4) . . . . ?
C57 C55 C56 N2 0.0(4) . . . . ?
C6 C1 C2 C3 1.7(7) . . . . ?
C43 C42 C41 C40 -1.0(7) . . . . ?
C111 C110 C109 C108 0.3(8) . . . . ?
C107 C108 C109 C110 0.0(8) . . . . ?
C69 C74 C73 C72 2.1(7) . . . . ?
C75 C74 C73 C72 -173.6(5) . . . . ?
C24 C23 C22 C21 -0.6(8) . . . . ?
C20 C21 C22 C23 1.7(8) . . . . ?
C113 C114 C115 C116 -1.2(9) . . . . ?
C6 C5 C4 C3 -0.1(6) . . . . ?
C7 C5 C4 C3 -178.1(4) . . . . ?
C5 C4 C3 C2 0.9(7) . . . . ?
C1 C2 C3 C4 -1.7(7) . . . . ?
C37 C36 C35 C34 -1.6(6) . . . . ?
C38 C36 C35 C34 178.0(5) . . . . ?
C57 C62 C61 C60 2.0(7) . . . . ?
N2 C62 C61 C60 -177.5(5) . . . . ?
C105 C100 C101 C102 -1.2(6) . . . . ?
C99 C100 C101 C102 177.7(5) . . . . ?
C48 C47 C46 C45 0.0(8) . . . . ?
C50 C45 C46 C47 0.5(7) . . . . ?
C44 C45 C46 C47 178.9(4) . . . . ?
C88 C93 C92 C91 -0.9(7) . . . . ?
N3 C93 C92 C91 179.3(5) . . . . ?
C37 C32 C33 C34 -0.8(7) . . . . ?
C43 C38 C39 C40 0.5(7) . . . . ?
C36 C38 C39 C40 -178.4(4) . . . . ?
C93 C92 C91 C90 0.4(9) . . . . ?
C89 C90 C91 C92 0.5(9) . . . . ?
C32 C33 C34 C35 1.7(8) . . . . ?
C36 C35 C34 C33 -0.5(7) . . . . ?
C91 C90 C89 C88 -0.7(8) . . . . ?
C93 C88 C89 C90 0.2(7) . . . . ?
C86 C88 C89 C90 -180.0(5) . . . . ?
C62 C57 C58 C59 -0.1(7) . . . . ?
C55 C57 C58 C59 176.7(5) . . . . ?
C14 C15 C16 C17 0.0(8) . . . . ?
C18 C17 C16 C15 0.5(9) . . . . ?
C68 C63 C64 C65 0.7(7) . . . . ?
C66 C65 C64 C63 0.8(8) . . . . ?
C105 C104 C103 C102 -0.4(7) . . . . ?
C64 C65 C66 C67 -1.4(8) . . . . ?
C68 C67 C66 C65 0.6(7) . . . . ?
C69 C67 C66 C65 -178.4(5) . . . . ?
C113 C118 C117 C116 -0.5(8) . . . . ?
C119 C118 C117 C116 -178.6(5) . . . . ?
C114 C115 C116 C117 0.0(10) . . . . ?
C118 C117 C116 C115 0.9(9) . . . . ?
C26 C31 C30 C29 -0.5(8) . . . . ?
C24 C31 C30 C29 178.9(5) . . . . ?
C26 C27 C28 C29 2.1(9) . . . . ?
C98 C99 C94 C95 -0.5(7) . . . . ?
C100 C99 C94 C95 179.3(5) . . . . ?
C74 C69 C70 C71 -0.4(8) . . . . ?
C67 C69 C70 C71 176.6(5) . . . . ?
C100 C101 C102 C103 -0.3(8) . . . . ?
C104 C103 C102 C101 1.1(8) . . . . ?
C38 C39 C40 C41 -1.4(8) . . . . ?
C42 C41 C40 C39 1.7(8) . . . . ?
C62 C61 C60 C59 -0.3(9) . . . . ?
C98 C97 C96 C95 -0.6(8) . . . . ?
C61 C60 C59 C58 -1.6(10) . . . . ?
C57 C58 C59 C60 1.7(9) . . . . ?
C31 C30 C29 C28 -1.1(9) . . . . ?
C27 C28 C29 C30 0.3(10) . . . . ?
C69 C70 C71 C72 0.8(9) . . . . ?
C99 C94 C95 C96 0.3(9) . . . . ?
C97 C96 C95 C94 0.3(9) . . . . ?
C74 C73 C72 C71 -1.8(8) . . . . ?
C70 C71 C72 C73 0.3(10) . . . . ?
